data_1011047
loop_
_publ_author_name
'Warren, B E'
'Biscoe, J'

_publ_section_title
;
The Crystal Structure of monoclinic pyroxenes
;
_journal_coden_ASTM ZEKGAX
_journal_name_full
;
Zeitschrift fuer Kristallographie, Kristallgeometrie, Kristallphysik,
Kristallchemie (-144,1977)
;
_journal_page_first 391
_journal_page_last 401
_journal_volume 80
_journal_year 1931
_chemical_formula_structural 'Ca Mg (Si O3)2'
_chemical_formula_sum 'Ca Mg O6 Si2'
_chemical_name_mineral Diopside
_chemical_name_systematic 'Calcium magnesium catena-silicate'
_space_group_IT_number 15
_symmetry_cell_setting monoclinic
_symmetry_Int_Tables_number 15
_symmetry_space_group_name_Hall '-C 2yc'
_symmetry_space_group_name_H-M 'C 1 2/c 1'
_cell_angle_alpha 90
_cell_angle_beta 74.17
_cell_angle_gamma 90
_cell_formula_units_Z 4
_cell_length_a 9.71
_cell_length_b 8.89
_cell_length_c 5.24
_cell_volume 435.2
_cod_database_code 1011047

loop_
_symmetry_equiv_pos_as_xyz
x,y,z
-x,y,1/2-z
-x,-y,-z
x,-y,1/2+z
1/2+x,1/2+y,z
1/2-x,1/2+y,1/2-z
1/2-x,1/2-y,-z
1/2+x,1/2-y,1/2+z

loop_
_atom_site_label
_atom_site_type_symbol
_atom_site_symmetry_multiplicity
_atom_site_Wyckoff_symbol
_atom_site_fract_x
_atom_site_fract_y
_atom_site_fract_z
_atom_site_occupancy
_atom_site_attached_hydrogens
_atom_site_calc_flag
Ca1 Ca2+ 4 e 0. -0.31 0.25 1. 0 d
Mg1 Mg2+ 4 e 0. 0.08 0.25 1. 0 d
Si1 Si4+ 8 f 0.21 0.41 0.24 1. 0 d
O1 O2- 8 f 0.38 0.4 0.14 1. 0 d
O2 O2- 8 f 0.14 0.25 0.32 1. 0 d
O3 O2- 8 f 0.16 0.48 0. 1. 0 d

loop_
_atom_type_symbol
_atom_type_oxidation_number
Ca2+ 2.000
Mg2+ 2.000
Si4+ 4.000
O2- -2.000
